data_4121776
loop_
_publ_author_name
'Mets\"anen, Toni T'
'Hrob\'arik, Peter'
'Klare, Hendrik F. T.'
'Kaupp, Martin'
'Oestreich, Martin'

_publ_contact_author
;
        Martin Oestreich
        Institut f\"ur Chemie
        Technische Universit\"at Berlin 
        Strasse des 17. Juni 135
        10623 Berlin
        Germany
;
_publ_section_title
;
 Insight into the Mechanism of Carbonyl Hydrosilylation Catalyzed by
 Brookhart's Cationic Iridium(III) Pincer Complex.
;
_journal_issue 19
_journal_name_full 'Journal of the American Chemical Society'
_journal_page_first 6912
_journal_page_last 6915
_journal_paper_doi 10.1021/ja503254f
_journal_volume 136
_journal_year 2014
_chemical_formula_sum 'C30 H51 Ir O2 P2 Si'
_chemical_formula_weight 725.94
_chemical_name_systematic
;
 ?
;
_space_group_IT_number 2
_symmetry_cell_setting triclinic
_symmetry_space_group_name_Hall '-P 1'
_symmetry_space_group_name_H-M 'P -1'
_atom_sites_solution_hydrogens geom
_atom_sites_solution_primary direct
_atom_sites_solution_secondary difmap
_audit_creation_method
;
CrysAlisPro, Agilent Technologies,
Version 1.171.37.31 (release 14-01-2014 CrysAlis171 .NET)
(compiled Jan 14 2014,18:38:05)
;
_cell_angle_alpha 82.080(5)
_cell_angle_beta 86.182(5)
_cell_angle_gamma 79.073(6)
_cell_formula_units_Z 2
_cell_length_a 8.2456(6)
_cell_length_b 10.6240(7)
_cell_length_c 19.2156(10)
_cell_measurement_reflns_used 5956
_cell_measurement_temperature 150(2)
_cell_measurement_theta_max 73.3060
_cell_measurement_theta_min 4.2340
_cell_volume 1635.61(19)
_computing_cell_refinement
;
CrysAlisPro, Agilent Technologies,
Version 1.171.37.31 (release 14-01-2014 CrysAlis171 .NET)
(compiled Jan 14 2014,18:38:05)
;
_computing_data_collection
;
CrysAlisPro, Agilent Technologies,
Version 1.171.37.31 (release 14-01-2014 CrysAlis171 .NET)
(compiled Jan 14 2014,18:38:05)
;
_computing_data_reduction
;
CrysAlisPro, Agilent Technologies,
Version 1.171.37.31 (release 14-01-2014 CrysAlis171 .NET)
(compiled Jan 14 2014,18:38:05)
;
_computing_structure_refinement 'SHELXL-97 (Sheldrick, 1997)'
_computing_structure_solution 'SHELXS-97 (Sheldrick, 1990)'
_diffrn_ambient_environment N~2~
_diffrn_ambient_temperature 150.00(10)
_diffrn_detector 'CCD plate'
_diffrn_detector_area_resol_mean 5.2717
_diffrn_detector_type Atlas
_diffrn_measured_fraction_theta_full 0.998
_diffrn_measured_fraction_theta_max 0.998
_diffrn_measurement_device 'four-circle diffractometer'
_diffrn_measurement_device_type 'SuperNova, Single source at offset, Atlas'
_diffrn_measurement_method '\w scans'
_diffrn_radiation_monochromator mirror
_diffrn_radiation_probe x-ray
_diffrn_radiation_type 'Cu K\a'
_diffrn_radiation_wavelength 1.54184
_diffrn_reflns_av_R_equivalents 0.0488
_diffrn_reflns_av_sigmaI/netI 0.0597
_diffrn_reflns_limit_h_max 7
_diffrn_reflns_limit_h_min -9
_diffrn_reflns_limit_k_max 12
_diffrn_reflns_limit_k_min -12
_diffrn_reflns_limit_l_max 22
_diffrn_reflns_limit_l_min -23
_diffrn_reflns_number 10662
_diffrn_reflns_theta_full 67.48
_diffrn_reflns_theta_max 67.48
_diffrn_reflns_theta_min 4.27
_diffrn_source 'sealed X-ray tube'
_diffrn_source_type 'SuperNova (Cu) X-ray Source'
_exptl_absorpt_coefficient_mu 9.350
_exptl_absorpt_correction_T_max 0.4549
_exptl_absorpt_correction_T_min 0.2839
_exptl_absorpt_correction_type multi-scan
_exptl_absorpt_process_details
;
CrysAlisPro, Agilent Technologies,
Version 1.171.37.31 (release 14-01-2014 CrysAlis171 .NET)
(compiled Jan 14 2014,18:38:05)
Empirical absorption correction using spherical harmonics,
 implemented in SCALE3 ABSPACK scaling algorithm.
;
_exptl_crystal_colour yellow
_exptl_crystal_density_diffrn 1.474
_exptl_crystal_density_method 'not measured'
_exptl_crystal_description block
_exptl_crystal_F_000 736
_exptl_crystal_size_max 0.18
_exptl_crystal_size_mid 0.11
_exptl_crystal_size_min 0.10
_refine_diff_density_max 2.519
_refine_diff_density_min -2.867
_refine_diff_density_rms 0.191
_refine_ls_extinction_method none
_refine_ls_goodness_of_fit_ref 1.054
_refine_ls_hydrogen_treatment mixed
_refine_ls_matrix_type full
_refine_ls_number_parameters 372
_refine_ls_number_reflns 5885
_refine_ls_number_restraints 68
_refine_ls_restrained_S_all 1.050
_refine_ls_R_factor_all 0.0503
_refine_ls_R_factor_gt 0.0469
_refine_ls_shift/su_max 0.001
_refine_ls_shift/su_mean 0.000
_refine_ls_structure_factor_coef Fsqd
_refine_ls_weighting_details 'calc w=1/[\s^2^(Fo^2^)+(0.0745P)^2^+0.0000P] where P=(Fo^2^+2Fc^2^)/3'
_refine_ls_weighting_scheme calc
_refine_ls_wR_factor_gt 0.1135
_refine_ls_wR_factor_ref 0.1177
_reflns_number_gt 5457
_reflns_number_total 5885
_reflns_threshold_expression >2sigma(I)
_cod_data_source_file ja503254f_si_002.cif
_cod_data_source_block cu-511
_cod_depositor_comments 'Adding full bibliography for 4121776--4121777.cif.'
_cod_original_cell_volume 1635.61(18)
_cod_original_sg_symbol_H-M P-1
_cod_database_code 4121776

loop_
_symmetry_equiv_pos_as_xyz
'x, y, z'
'-x, -y, -z'

loop_
_atom_site_label
_atom_site_type_symbol
_atom_site_fract_x
_atom_site_fract_y
_atom_site_fract_z
_atom_site_U_iso_or_equiv
_atom_site_adp_type
_atom_site_occupancy
_atom_site_symmetry_multiplicity
_atom_site_calc_flag
_atom_site_refinement_flags
_atom_site_disorder_assembly
_atom_site_disorder_group
Ir1 Ir 0.69199(3) 0.722001(19) 0.262179(10) 0.02541(11) Uani 1 1 d D . .
H1 H 0.835(4) 0.608(2) 0.252(3) 0.030 Uiso 1 1 d D . .
P1 P 0.57646(18) 0.73309(14) 0.15450(7) 0.0286(3) Uani 1 1 d . . .
P2 P 0.75848(19) 0.80402(16) 0.35947(8) 0.0343(3) Uani 1 1 d . A .
Si1 Si 0.7783(2) 0.49389(16) 0.29871(8) 0.0377(4) Uani 1 1 d D . .
O1 O 0.4248(6) 0.8627(4) 0.1502(2) 0.0418(10) Uani 1 1 d . . .
O2 O 0.6432(6) 0.9510(4) 0.3568(2) 0.0435(10) Uani 1 1 d . . .
C1 C 0.5274(7) 0.8962(6) 0.2562(3) 0.0307(12) Uani 1 1 d . . .
C2 C 0.4247(8) 0.9405(6) 0.2018(3) 0.0374(13) Uani 1 1 d . . .
C3 C 0.3182(9) 1.0596(7) 0.1955(3) 0.0448(16) Uani 1 1 d . . .
H3A H 0.2469 1.0853 0.1572 0.054 Uiso 1 1 calc R . .
C4 C 0.3191(9) 1.1395(6) 0.2467(4) 0.0474(17) Uani 1 1 d . . .
H4A H 0.2454 1.2202 0.2442 0.057 Uiso 1 1 calc R . .
C5 C 0.4258(10) 1.1033(6) 0.3014(4) 0.0475(17) Uani 1 1 d . . .
H5A H 0.4264 1.1592 0.3359 0.057 Uiso 1 1 calc R . .
C6 C 0.5323(8) 0.9844(6) 0.3055(3) 0.0354(13) Uani 1 1 d . . .
C7 C 0.7104(8) 0.7870(6) 0.0766(3) 0.0341(13) Uani 1 1 d . . .
C8 C 0.7606(10) 0.9106(6) 0.0938(4) 0.0475(17) Uani 1 1 d . . .
H8A H 0.8364 0.9406 0.0564 0.071 Uiso 1 1 calc R . .
H8B H 0.8157 0.8927 0.1386 0.071 Uiso 1 1 calc R . .
H8C H 0.6618 0.9776 0.0972 0.071 Uiso 1 1 calc R . .
C9 C 0.6225(10) 0.8164(7) 0.0074(3) 0.0487(17) Uani 1 1 d . . .
H9A H 0.6908 0.8588 -0.0287 0.073 Uiso 1 1 calc R . .
H9B H 0.5159 0.8736 0.0137 0.073 Uiso 1 1 calc R . .
H9C H 0.6042 0.7355 -0.0072 0.073 Uiso 1 1 calc R . .
C10 C 0.8674(8) 0.6844(7) 0.0714(3) 0.0413(15) Uani 1 1 d . . .
H10A H 0.9386 0.7127 0.0317 0.062 Uiso 1 1 calc R . .
H10B H 0.8371 0.6024 0.0642 0.062 Uiso 1 1 calc R . .
H10C H 0.9268 0.6724 0.1150 0.062 Uiso 1 1 calc R . .
C11 C 0.4484(9) 0.6198(8) 0.1292(4) 0.0462(16) Uani 1 1 d . . .
C12 C 0.3060(10) 0.6865(10) 0.0825(5) 0.068(2) Uani 1 1 d . . .
H12A H 0.3500 0.7322 0.0397 0.101 Uiso 1 1 calc R . .
H12B H 0.2298 0.7485 0.1080 0.101 Uiso 1 1 calc R . .
H12C H 0.2469 0.6217 0.0698 0.101 Uiso 1 1 calc R . .
C13 C 0.5536(9) 0.5111(7) 0.0925(4) 0.0466(16) Uani 1 1 d . . .
H13A H 0.5935 0.5471 0.0462 0.070 Uiso 1 1 calc R . .
H13B H 0.4864 0.4467 0.0867 0.070 Uiso 1 1 calc R . .
H13C H 0.6480 0.4701 0.1210 0.070 Uiso 1 1 calc R . .
C14 C 0.3739(10) 0.5613(9) 0.1996(5) 0.061(2) Uani 1 1 d . . .
H14A H 0.3012 0.5031 0.1903 0.091 Uiso 1 1 calc R . .
H14B H 0.3102 0.6310 0.2241 0.091 Uiso 1 1 calc R . .
H14C H 0.4633 0.5128 0.2291 0.091 Uiso 1 1 calc R . .
C15 C 0.9683(10) 0.8489(9) 0.3533(5) 0.0599(16) Uani 1 1 d U . .
C16 C 1.001(3) 0.916(2) 0.4177(11) 0.066(3) Uani 0.50 1 d PU A 1
H16A H 0.9951 0.8569 0.4612 0.100 Uiso 0.50 1 calc PR A 1
H16B H 0.9175 0.9947 0.4204 0.100 Uiso 0.50 1 calc PR A 1
H16C H 1.1112 0.9395 0.4116 0.100 Uiso 0.50 1 calc PR A 1
C17 C 1.106(3) 0.745(2) 0.3663(16) 0.063(3) Uani 0.50 1 d PU A 1
H17A H 1.0975 0.6761 0.3384 0.095 Uiso 0.50 1 calc PR A 1
H17B H 1.1051 0.7111 0.4164 0.095 Uiso 0.50 1 calc PR A 1
H17C H 1.2091 0.7768 0.3530 0.095 Uiso 0.50 1 calc PR A 1
C18 C 0.974(3) 0.934(2) 0.2832(13) 0.064(3) Uani 0.50 1 d PU A 1
H18A H 1.0852 0.9535 0.2734 0.096 Uiso 0.50 1 calc PR A 1
H18B H 0.8941 1.0148 0.2850 0.096 Uiso 0.50 1 calc PR A 1
H18C H 0.9457 0.8887 0.2458 0.096 Uiso 0.50 1 calc PR A 1
C16A C 0.985(3) 0.965(2) 0.3910(12) 0.067(3) Uani 0.50 1 d PU A 2
H16D H 0.9543 0.9474 0.4411 0.101 Uiso 0.50 1 calc PR A 2
H16E H 0.9111 1.0429 0.3701 0.101 Uiso 0.50 1 calc PR A 2
H16F H 1.0993 0.9794 0.3857 0.101 Uiso 0.50 1 calc PR A 2
C17A C 1.098(3) 0.708(2) 0.3616(16) 0.062(3) Uani 0.50 1 d PU A 2
H17D H 1.0746 0.6552 0.3268 0.092 Uiso 0.50 1 calc PR A 2
H17E H 1.0844 0.6627 0.4090 0.092 Uiso 0.50 1 calc PR A 2
H17F H 1.2120 0.7229 0.3538 0.092 Uiso 0.50 1 calc PR A 2
C18A C 1.012(3) 0.893(2) 0.2768(12) 0.061(3) Uani 0.50 1 d PU A 2
H18D H 1.1179 0.9228 0.2735 0.092 Uiso 0.50 1 calc PR A 2
H18E H 0.9254 0.9641 0.2582 0.092 Uiso 0.50 1 calc PR A 2
H18F H 1.0201 0.8208 0.2493 0.092 Uiso 0.50 1 calc PR A 2
C19 C 0.6889(10) 0.7483(8) 0.4512(3) 0.0507(18) Uani 1 1 d . . .
C20 C 0.5066(10) 0.7392(10) 0.4448(4) 0.063(2) Uani 1 1 d . A .
H20A H 0.4656 0.6953 0.4888 0.094 Uiso 1 1 calc R . .
H20B H 0.4972 0.6900 0.4061 0.094 Uiso 1 1 calc R . .
H20C H 0.4409 0.8263 0.4353 0.094 Uiso 1 1 calc R . .
C21 C 0.7837(12) 0.6150(9) 0.4809(4) 0.067(2) Uani 1 1 d . A .
H21A H 0.7359 0.5884 0.5274 0.100 Uiso 1 1 calc R . .
H21B H 0.9002 0.6199 0.4850 0.100 Uiso 1 1 calc R . .
H21C H 0.7756 0.5518 0.4492 0.100 Uiso 1 1 calc R . .
C22 C 0.6936(15) 0.8450(11) 0.5029(4) 0.087(4) Uani 1 1 d . A .
H22A H 0.6243 0.8251 0.5449 0.130 Uiso 1 1 calc R . .
H22B H 0.6518 0.9328 0.4806 0.130 Uiso 1 1 calc R . .
H22C H 0.8077 0.8390 0.5163 0.130 Uiso 1 1 calc R . .
C23 C 0.8157(9) 0.3828(6) 0.2273(3) 0.0403(14) Uani 1 1 d . . .
C24 C 0.9479(9) 0.3915(6) 0.1772(3) 0.0407(14) Uani 1 1 d . . .
H24A H 1.0149 0.4544 0.1793 0.049 Uiso 1 1 calc R . .
C25 C 0.9823(9) 0.3115(7) 0.1256(4) 0.0467(16) Uani 1 1 d . . .
H25A H 1.0710 0.3204 0.0923 0.056 Uiso 1 1 calc R . .
C26 C 0.8876(12) 0.2178(7) 0.1223(4) 0.058(2) Uani 1 1 d . . .
H26A H 0.9092 0.1634 0.0862 0.069 Uiso 1 1 calc R . .
C27 C 0.7608(13) 0.2048(7) 0.1724(5) 0.063(2) Uani 1 1 d . . .
H27A H 0.6978 0.1388 0.1718 0.076 Uiso 1 1 calc R . .
C28 C 0.7260(12) 0.2867(7) 0.2230(4) 0.056(2) Uani 1 1 d . . .
H28A H 0.6373 0.2771 0.2563 0.068 Uiso 1 1 calc R . .
C29 C 0.9791(12) 0.4280(8) 0.3453(4) 0.064(2) Uani 1 1 d . . .
H29A H 0.9856 0.3356 0.3613 0.096 Uiso 1 1 calc R . .
H29B H 0.9821 0.4739 0.3860 0.096 Uiso 1 1 calc R . .
H29C H 1.0730 0.4406 0.3128 0.096 Uiso 1 1 calc R . .
C30 C 0.6124(14) 0.4331(8) 0.3603(4) 0.067(2) Uani 1 1 d . . .
H30A H 0.6467 0.3403 0.3751 0.100 Uiso 1 1 calc R . .
H30B H 0.5086 0.4480 0.3358 0.100 Uiso 1 1 calc R . .
H30C H 0.5963 0.4794 0.4016 0.100 Uiso 1 1 calc R . .

loop_
_atom_site_aniso_label
_atom_site_aniso_U_11
_atom_site_aniso_U_22
_atom_site_aniso_U_33
_atom_site_aniso_U_23
_atom_site_aniso_U_13
_atom_site_aniso_U_12
Ir1 0.02685(16) 0.02746(15) 0.02071(15) -0.00043(9) -0.00077(9) -0.00390(10)
P1 0.0273(7) 0.0318(7) 0.0248(7) -0.0033(5) -0.0027(5) -0.0004(5)
P2 0.0340(8) 0.0435(8) 0.0255(7) -0.0099(6) -0.0054(6) -0.0023(6)
Si1 0.0519(10) 0.0300(8) 0.0267(8) 0.0047(6) -0.0011(7) -0.0023(7)
O1 0.040(2) 0.047(2) 0.034(2) -0.0096(19) -0.0114(19) 0.012(2)
O2 0.053(3) 0.043(2) 0.036(2) -0.0172(19) -0.004(2) -0.004(2)
C1 0.031(3) 0.033(3) 0.025(3) -0.001(2) 0.002(2) -0.001(2)
C2 0.036(3) 0.039(3) 0.031(3) 0.001(2) 0.004(2) 0.002(3)
C3 0.047(4) 0.047(4) 0.031(3) 0.004(3) 0.002(3) 0.009(3)
C4 0.055(4) 0.031(3) 0.047(4) 0.001(3) 0.008(3) 0.007(3)
C5 0.064(5) 0.034(3) 0.039(4) -0.006(3) 0.014(3) -0.002(3)
C6 0.042(3) 0.033(3) 0.031(3) -0.007(2) 0.004(3) -0.007(2)
C7 0.042(3) 0.029(3) 0.026(3) 0.003(2) -0.004(2) 0.001(2)
C8 0.070(5) 0.033(3) 0.038(3) 0.003(3) 0.005(3) -0.014(3)
C9 0.063(5) 0.047(4) 0.029(3) -0.001(3) -0.006(3) 0.006(3)
C10 0.038(3) 0.045(3) 0.035(3) 0.004(3) 0.011(3) -0.004(3)
C11 0.033(3) 0.063(4) 0.044(4) -0.012(3) -0.005(3) -0.008(3)
C12 0.042(4) 0.090(6) 0.076(6) -0.034(5) -0.015(4) -0.005(4)
C13 0.048(4) 0.052(4) 0.044(4) -0.015(3) -0.008(3) -0.011(3)
C14 0.046(4) 0.080(6) 0.068(5) -0.027(4) 0.013(4) -0.032(4)
C15 0.043(3) 0.068(5) 0.077(4) -0.035(3) -0.004(3) -0.014(3)
C16 0.053(5) 0.070(7) 0.088(6) -0.039(5) -0.010(6) -0.015(6)
C17 0.042(5) 0.073(7) 0.085(6) -0.038(5) -0.008(5) -0.012(5)
C18 0.046(6) 0.069(7) 0.083(5) -0.030(5) 0.007(5) -0.019(5)
C16A 0.054(5) 0.071(6) 0.090(6) -0.039(5) -0.009(6) -0.018(5)
C17A 0.041(5) 0.071(6) 0.083(6) -0.037(5) -0.007(5) -0.013(5)
C18A 0.044(6) 0.065(7) 0.085(5) -0.032(4) 0.009(5) -0.022(5)
C19 0.057(5) 0.065(5) 0.022(3) -0.010(3) -0.005(3) 0.011(4)
C20 0.054(5) 0.093(6) 0.031(4) 0.007(4) 0.008(3) -0.001(4)
C21 0.076(6) 0.077(6) 0.035(4) 0.002(4) -0.014(4) 0.015(5)
C22 0.111(9) 0.107(8) 0.033(4) -0.030(5) -0.015(5) 0.024(7)
C23 0.051(4) 0.025(3) 0.037(3) 0.007(2) -0.001(3) 0.003(3)
C24 0.046(4) 0.036(3) 0.035(3) 0.000(3) -0.004(3) 0.001(3)
C25 0.051(4) 0.043(4) 0.039(3) 0.001(3) -0.002(3) 0.004(3)
C26 0.089(6) 0.034(3) 0.046(4) -0.012(3) 0.001(4) 0.002(4)
C27 0.094(7) 0.030(3) 0.066(5) -0.004(3) 0.007(5) -0.019(4)
C28 0.082(6) 0.036(3) 0.051(4) -0.002(3) 0.016(4) -0.019(3)
C29 0.085(6) 0.056(4) 0.041(4) -0.004(3) -0.022(4) 0.019(4)
C30 0.111(8) 0.054(4) 0.035(4) 0.006(3) 0.016(4) -0.027(5)

loop_
_atom_type_symbol
_atom_type_description
_atom_type_scat_dispersion_real
_atom_type_scat_dispersion_imag
_atom_type_scat_source
C C 0.0181 0.0091 'International Tables Vol C Tables 4.2.6.8 and 6.1.1.4'
H H 0.0000 0.0000 'International Tables Vol C Tables 4.2.6.8 and 6.1.1.4'
O O 0.0492 0.0322 'International Tables Vol C Tables 4.2.6.8 and 6.1.1.4'
Si Si 0.2541 0.3302 'International Tables Vol C Tables 4.2.6.8 and 6.1.1.4'
P P 0.2955 0.4335 'International Tables Vol C Tables 4.2.6.8 and 6.1.1.4'
Ir Ir -4.7710 6.5667 'International Tables Vol C Tables 4.2.6.8 and 6.1.1.4'

loop_
_geom_angle_atom_site_label_1
_geom_angle_atom_site_label_2
_geom_angle_atom_site_label_3
_geom_angle
C1 Ir1 P2 78.98(17)
C1 Ir1 P1 77.38(16)
P2 Ir1 P1 155.17(5)
C1 Ir1 Si1 154.52(17)
P2 Ir1 Si1 100.03(6)
P1 Ir1 Si1 104.56(6)
O1 P1 C11 95.9(3)
O1 P1 C7 98.9(3)
C11 P1 C7 110.1(3)
O1 P1 Ir1 105.44(16)
C11 P1 Ir1 126.4(2)
C7 P1 Ir1 114.1(2)
O2 P2 C19 94.8(3)
O2 P2 C15 99.1(3)
C19 P2 C15 113.5(4)
O2 P2 Ir1 105.51(17)
C19 P2 Ir1 123.2(3)
C15 P2 Ir1 114.6(3)
C30 Si1 C29 104.8(4)
C30 Si1 C23 105.0(3)
C29 Si1 C23 97.1(3)
C30 Si1 Ir1 109.1(3)
C29 Si1 Ir1 121.6(3)
C23 Si1 Ir1 117.36(18)
C2 O1 P1 114.6(4)
C6 O2 P2 116.1(4)
C2 C1 C6 116.2(5)
C2 C1 Ir1 123.2(5)
C6 C1 Ir1 120.1(4)
C1 C2 O1 118.3(5)
C1 C2 C3 124.0(6)
O1 C2 C3 117.7(6)
C4 C3 C2 118.0(7)
C5 C4 C3 120.9(6)
C4 C5 C6 119.5(6)
O2 C6 C5 119.9(6)
O2 C6 C1 119.0(5)
C5 C6 C1 121.1(6)
C9 C7 C8 109.1(5)
C9 C7 C10 110.9(5)
C8 C7 C10 108.2(6)
C9 C7 P1 113.7(5)
C8 C7 P1 105.5(4)
C10 C7 P1 109.1(4)
C12 C11 C13 108.8(6)
C12 C11 C14 108.2(7)
C13 C11 C14 109.3(7)
C12 C11 P1 113.7(6)
C13 C11 P1 111.8(5)
C14 C11 P1 104.8(5)
C17 C15 C18 116.2(16)
C17 C15 C18A 98.4(16)
C18 C15 C18A 19.3(9)
C17 C15 C16A 111.3(13)
C18 C15 C16A 89.2(13)
C18A C15 C16A 103.3(13)
C17 C15 C16 93.7(13)
C18 C15 C16 113.5(13)
C18A C15 C16 125.1(13)
C16A C15 C16 25.1(10)
C17 C15 C17A 13.7(14)
C18 C15 C17A 117.0(14)
C18A C15 C17A 97.9(13)
C16A C15 C17A 124.3(13)
C16 C15 C17A 104.8(12)
C17 C15 P2 116.6(12)
C18 C15 P2 104.5(10)
C18A C15 P2 109.0(10)
C16A C15 P2 115.9(10)
C16 C15 P2 112.6(10)
C17A C15 P2 104.3(10)
C22 C19 C21 109.2(7)
C22 C19 C20 107.4(7)
C21 C19 C20 108.9(8)
C22 C19 P2 113.5(7)
C21 C19 P2 113.4(5)
C20 C19 P2 104.0(4)
C28 C23 C24 116.4(6)
C28 C23 Si1 123.9(5)
C24 C23 Si1 119.6(5)
C25 C24 C23 121.8(7)
C24 C25 C26 120.1(7)
C27 C26 C25 119.0(7)
C28 C27 C26 120.3(8)
C27 C28 C23 122.3(7)

loop_
_geom_bond_atom_site_label_1
_geom_bond_atom_site_label_2
_geom_bond_distance
Ir1 C1 2.072(6)
Ir1 P2 2.3068(15)
Ir1 P1 2.3142(14)
Ir1 Si1 2.4116(16)
P1 O1 1.672(4)
P1 C11 1.874(7)
P1 C7 1.890(6)
P2 O2 1.663(5)
P2 C19 1.868(7)
P2 C15 1.872(8)
Si1 C30 1.896(8)
Si1 C29 1.902(8)
Si1 C23 1.903(7)
O1 C2 1.375(8)
O2 C6 1.354(8)
C1 C2 1.365(9)
C1 C6 1.429(8)
C2 C3 1.392(9)
C3 C4 1.387(10)
C4 C5 1.381(11)
C5 C6 1.390(9)
C7 C9 1.523(9)
C7 C8 1.532(9)
C7 C10 1.534(9)
C11 C12 1.528(11)
C11 C13 1.531(10)
C11 C14 1.548(11)
C15 C17 1.43(3)
C15 C18 1.52(3)
C15 C18A 1.52(3)
C15 C16A 1.55(2)
C15 C16 1.57(2)
C15 C17A 1.66(3)
C19 C22 1.532(12)
C19 C21 1.536(11)
C19 C20 1.539(12)
C23 C28 1.383(11)
C23 C24 1.413(10)
C24 C25 1.374(10)
C25 C26 1.387(12)
C26 C27 1.387(13)
C27 C28 1.374(11)
